data_4311523
loop_
_publ_author_name
'Vincent J. Catalano'
'Mark A. Malwitz'
'Anthony O. Etogo'

_publ_section_title
;
 Pyridine Substituted N-Heterocyclic Carbene Ligands as Supports for
 Au(I)-Ag(I) Interactions: Formation of a Chiral Coordination Polymer
;
_journal_name_full 'Inorganic Chemistry'
_journal_page_first 5714
_journal_page_last 5724
_journal_paper_doi 10.1021/ic049604k
_journal_volume 43
_journal_year 2004
_chemical_formula_sum 'C54 H45 F12 Hg N9 P2'
_chemical_formula_weight 1310.52
_chemical_name_common 9.C6H6.CH3CN
_chemical_name_systematic
; 
 ? 
;
_space_group_IT_number 14
_symmetry_cell_setting monoclinic
_symmetry_space_group_name_Hall '-P 2yn'
_symmetry_space_group_name_H-M 'P 1 21/n 1'
_atom_sites_solution_hydrogens geom
_atom_sites_solution_primary direct
_atom_sites_solution_secondary difmap
_audit_creation_method SHELXL-97
_cell_angle_alpha 90.00
_cell_angle_beta 116.552(8)
_cell_angle_gamma 90.00
_cell_formula_units_Z 4
_cell_length_a 13.489(3)
_cell_length_b 28.657(6)
_cell_length_c 15.063(2)
_cell_measurement_temperature 90(2)
_cell_volume 5208.5(18)
_computing_structure_refinement 'SHELXL-97 (Sheldrick, 1997)'
_computing_structure_solution 'SHELXS-97 (Sheldrick, 1990)'
_diffrn_ambient_temperature 90(2)
_diffrn_measured_fraction_theta_full 0.999
_diffrn_measured_fraction_theta_max 0.999
_diffrn_measurement_device_type 'Bruker SMART 1000'
_diffrn_measurement_method '\w scans'
_diffrn_radiation_monochromator graphite
_diffrn_radiation_source 'fine-focus sealed tube'
_diffrn_radiation_type MoK\a
_diffrn_radiation_wavelength 0.71073
_diffrn_reflns_av_R_equivalents 0.0000
_diffrn_reflns_av_sigmaI/netI 0.0353
_diffrn_reflns_limit_h_max 15
_diffrn_reflns_limit_h_min -17
_diffrn_reflns_limit_k_max 37
_diffrn_reflns_limit_k_min 0
_diffrn_reflns_limit_l_max 19
_diffrn_reflns_limit_l_min 0
_diffrn_reflns_number 11922
_diffrn_reflns_theta_full 27.48
_diffrn_reflns_theta_max 27.48
_diffrn_reflns_theta_min 1.69
_exptl_absorpt_coefficient_mu 3.108
_exptl_absorpt_correction_T_max 0.8601
_exptl_absorpt_correction_T_min 0.5105
_exptl_absorpt_correction_type SADABS
_exptl_crystal_colour 'light brown'
_exptl_crystal_density_diffrn 1.671
_exptl_crystal_density_method 'not measured'
_exptl_crystal_description plate
_exptl_crystal_F_000 2600
_exptl_crystal_size_max 0.25
_exptl_crystal_size_mid 0.15
_exptl_crystal_size_min 0.05
_refine_diff_density_max 1.200
_refine_diff_density_min -1.082
_refine_diff_density_rms 0.092
_refine_ls_extinction_method none
_refine_ls_goodness_of_fit_ref 1.035
_refine_ls_hydrogen_treatment mixed
_refine_ls_matrix_type full
_refine_ls_number_parameters 704
_refine_ls_number_reflns 11922
_refine_ls_number_restraints 0
_refine_ls_restrained_S_all 1.035
_refine_ls_R_factor_all 0.0399
_refine_ls_R_factor_gt 0.0270
_refine_ls_shift/su_max 0.005
_refine_ls_shift/su_mean 0.000
_refine_ls_structure_factor_coef Fsqd
_refine_ls_weighting_details 'calc w=1/[\s^2^(Fo^2^)+(0.0253P)^2^+3.9868P] where P=(Fo^2^+2Fc^2^)/3'
_refine_ls_weighting_scheme calc
_refine_ls_wR_factor_gt 0.0568
_refine_ls_wR_factor_ref 0.0593
_reflns_number_gt 9858
_reflns_number_total 11922
_reflns_threshold_expression >2sigma(I)
_cod_data_source_file ic049604ksi20040323_054337_8.cif
_cod_data_source_block mn1458
_cod_depositor_comments
;
The following automatic conversions were performed:
'_symmetry_cell_setting' value 'Monoclinic' changed to 'monoclinic'
according to '/home/saulius/struct/CIF-dictionaries/cif_core.dic'
dictionary named 'cif_core.dic' version 2.4.1 from 2010-06-29.

Automatic conversion script
Id: cif_fix_enum 1527 2010-12-29 10:47:43Z saulius 
;
_cod_original_cell_volume 5208.4(17)
_cod_database_code 4311523

loop_
_symmetry_equiv_pos_as_xyz
'x, y, z'
'-x+1/2, y+1/2, -z+1/2'
'-x, -y, -z'
'x-1/2, -y-1/2, z-1/2'

loop_
_atom_site_label
_atom_site_type_symbol
_atom_site_fract_x
_atom_site_fract_y
_atom_site_fract_z
_atom_site_U_iso_or_equiv
_atom_site_adp_type
_atom_site_occupancy
_atom_site_symmetry_multiplicity
_atom_site_calc_flag
_atom_site_refinement_flags
_atom_site_disorder_assembly
_atom_site_disorder_group
Hg1 Hg 0.291277(9) 0.919678(4) 0.247889(7) 0.01360(3) Uani 1 1 d . . .
N1 N 0.46654(19) 0.91265(8) 0.17021(16) 0.0138(5) Uani 1 1 d . . .
N2 N 0.30606(19) 0.92618(7) 0.05137(16) 0.0134(5) Uani 1 1 d . . .
N3 N 0.12970(19) 0.98286(8) 0.10006(16) 0.0145(5) Uani 1 1 d . . .
N4 N 0.4748(2) 0.86156(8) 0.36097(17) 0.0176(5) Uani 1 1 d . . .
N5 N 0.2318(2) 0.94027(8) 0.41963(17) 0.0159(5) Uani 1 1 d . . .
N6 N 0.0990(2) 0.90473(8) 0.29929(17) 0.0169(5) Uani 1 1 d . . .
N7 N 0.38373(19) 1.00314(8) 0.36283(16) 0.0157(5) Uani 1 1 d . . .
N8 N 0.1528(2) 0.83834(8) 0.14925(17) 0.0178(5) Uani 1 1 d . . .
C1 C 0.3605(2) 0.91934(10) 0.15034(19) 0.0139(5) Uani 1 1 d . . .
C2 C 0.4799(3) 0.91566(10) 0.0848(2) 0.0194(6) Uani 1 1 d . . .
H2A H 0.5471 0.9121 0.0797 0.023 Uiso 1 1 calc R . .
C3 C 0.3791(2) 0.92456(10) 0.0103(2) 0.0181(6) Uani 1 1 d . . .
H3A H 0.3617 0.9289 -0.0576 0.022 Uiso 1 1 calc R . .
C4 C 0.1861(2) 0.93619(10) -0.0018(2) 0.0158(6) Uani 1 1 d . . .
H4A H 0.1442 0.9118 0.0136 0.019 Uiso 1 1 calc R . .
H4B H 0.1619 0.9360 -0.0743 0.019 Uiso 1 1 calc R . .
C5 C 0.1628(2) 0.98341(10) 0.02975(19) 0.0141(5) Uani 1 1 d . . .
C6 C 0.1828(2) 1.02453(10) -0.0117(2) 0.0179(6) Uani 1 1 d . . .
H6A H 0.2067 1.0228 -0.0621 0.021 Uiso 1 1 calc R . .
C7 C 0.1669(2) 1.06679(10) 0.0222(2) 0.0199(6) Uani 1 1 d . . .
H7A H 0.1815 1.0949 -0.0032 0.024 Uiso 1 1 calc R . .
C8 C 0.1284(2) 1.06814(10) 0.0956(2) 0.0178(6) Uani 1 1 d . . .
C9 C 0.1051(2) 1.11044(10) 0.1320(2) 0.0223(6) Uani 1 1 d . . .
H9A H 0.1171 1.1395 0.1081 0.027 Uiso 1 1 calc R . .
C10 C 0.0655(3) 1.10957(11) 0.2011(2) 0.0250(7) Uani 1 1 d . . .
H10A H 0.0500 1.1381 0.2246 0.030 Uiso 1 1 calc R . .
C11 C 0.0475(2) 1.06675(11) 0.2377(2) 0.0215(6) Uani 1 1 d . . .
H11A H 0.0197 1.0667 0.2855 0.026 Uiso 1 1 calc R . .
C12 C 0.0697(2) 1.02531(10) 0.2049(2) 0.0188(6) Uani 1 1 d . . .
H12A H 0.0581 0.9967 0.2307 0.023 Uiso 1 1 calc R . .
C13 C 0.1099(2) 1.02512(10) 0.1327(2) 0.0152(6) Uani 1 1 d . . .
C14 C 0.5558(2) 0.90408(10) 0.2711(2) 0.0183(6) Uani 1 1 d . . .
H14A H 0.5588 0.9304 0.3148 0.022 Uiso 1 1 calc R . .
H14B H 0.6278 0.9026 0.2686 0.022 Uiso 1 1 calc R . .
C15 C 0.5376(2) 0.85874(10) 0.3146(2) 0.0160(6) Uani 1 1 d . . .
C16 C 0.5879(2) 0.81719(10) 0.3046(2) 0.0208(6) Uani 1 1 d . . .
H16A H 0.6310 0.8170 0.2692 0.025 Uiso 1 1 calc R . .
C17 C 0.5733(3) 0.77717(11) 0.3471(2) 0.0241(7) Uani 1 1 d . . .
H17A H 0.6061 0.7487 0.3413 0.029 Uiso 1 1 calc R . .
C18 C 0.5092(2) 0.77863(10) 0.3992(2) 0.0204(6) Uani 1 1 d . . .
C19 C 0.4902(3) 0.73853(11) 0.4461(2) 0.0266(7) Uani 1 1 d . . .
H19A H 0.5228 0.7095 0.4436 0.032 Uiso 1 1 calc R . .
C20 C 0.4263(3) 0.74160(12) 0.4941(2) 0.0281(7) Uani 1 1 d . . .
H20A H 0.4140 0.7146 0.5243 0.034 Uiso 1 1 calc R . .
C21 C 0.3778(3) 0.78430(12) 0.4999(2) 0.0289(7) Uani 1 1 d . . .
H21A H 0.3338 0.7859 0.5345 0.035 Uiso 1 1 calc R . .
C22 C 0.3940(3) 0.82364(11) 0.4556(2) 0.0243(7) Uani 1 1 d . . .
H22A H 0.3611 0.8524 0.4598 0.029 Uiso 1 1 calc R . .
C23 C 0.4594(2) 0.82143(10) 0.4039(2) 0.0191(6) Uani 1 1 d . . .
C24 C 0.2036(2) 0.92017(10) 0.33075(18) 0.0149(5) Uani 1 1 d . . .
C25 C 0.1438(3) 0.93851(11) 0.4427(2) 0.0245(7) Uani 1 1 d . . .
H25A H 0.1420 0.9510 0.5004 0.029 Uiso 1 1 calc R . .
C26 C 0.0609(3) 0.91576(11) 0.3680(2) 0.0265(7) Uani 1 1 d . . .
H26A H -0.0100 0.9087 0.3635 0.032 Uiso 1 1 calc R . .
C27 C 0.3397(2) 0.96199(10) 0.4799(2) 0.0186(6) Uani 1 1 d . . .
H27A H 0.3995 0.9402 0.4864 0.022 Uiso 1 1 calc R . .
H27B H 0.3473 0.9683 0.5473 0.022 Uiso 1 1 calc R . .
C28 C 0.3523(2) 1.00713(10) 0.43384(19) 0.0163(6) Uani 1 1 d . . .
C29 C 0.3285(2) 1.05028(10) 0.4659(2) 0.0180(6) Uani 1 1 d . . .
H29A H 0.3036 1.0512 0.5157 0.022 Uiso 1 1 calc R . .
C30 C 0.3421(2) 1.09075(10) 0.4238(2) 0.0200(6) Uani 1 1 d . . .
H30A H 0.3272 1.1201 0.4446 0.024 Uiso 1 1 calc R . .
C31 C 0.3783(2) 1.08845(10) 0.3494(2) 0.0178(6) Uani 1 1 d . . .
C32 C 0.3960(3) 1.12825(11) 0.3030(2) 0.0217(6) Uani 1 1 d . . .
H32A H 0.3861 1.1585 0.3238 0.026 Uiso 1 1 calc R . .
C33 C 0.4274(3) 1.12385(11) 0.2285(2) 0.0243(7) Uani 1 1 d . . .
H33A H 0.4370 1.1509 0.1967 0.029 Uiso 1 1 calc R . .
C34 C 0.4454(3) 1.07927(11) 0.1992(2) 0.0241(6) Uani 1 1 d . . .
H34A H 0.4675 1.0764 0.1477 0.029 Uiso 1 1 calc R . .
C35 C 0.4315(3) 1.03989(11) 0.2441(2) 0.0210(6) Uani 1 1 d . . .
H35A H 0.4452 1.0101 0.2243 0.025 Uiso 1 1 calc R . .
C36 C 0.3969(2) 1.04345(10) 0.3195(2) 0.0164(6) Uani 1 1 d . . .
C37 C 0.0356(2) 0.87944(10) 0.2054(2) 0.0195(6) Uani 1 1 d . . .
H37A H 0.0245 0.8998 0.1486 0.023 Uiso 1 1 calc R . .
H37B H -0.0382 0.8708 0.1995 0.023 Uiso 1 1 calc R . .
C38 C 0.0979(2) 0.83579(10) 0.2030(2) 0.0172(6) Uani 1 1 d . . .
C39 C 0.1005(3) 0.79643(11) 0.2608(2) 0.0237(7) Uani 1 1 d . . .
H39A H 0.0592 0.7960 0.2980 0.028 Uiso 1 1 calc R . .
C40 C 0.1637(3) 0.75906(11) 0.2616(2) 0.0226(6) Uani 1 1 d . . .
H40A H 0.1681 0.7325 0.3010 0.027 Uiso 1 1 calc R . .
C41 C 0.2222(2) 0.75968(10) 0.2043(2) 0.0184(6) Uani 1 1 d . . .
C42 C 0.2880(3) 0.72185(11) 0.1993(2) 0.0243(7) Uani 1 1 d . . .
H42A H 0.2948 0.6944 0.2370 0.029 Uiso 1 1 calc R . .
C43 C 0.3414(3) 0.72466(11) 0.1409(2) 0.0261(7) Uani 1 1 d . . .
H43A H 0.3846 0.6991 0.1378 0.031 Uiso 1 1 calc R . .
C44 C 0.3327(3) 0.76517(11) 0.0852(2) 0.0267(7) Uani 1 1 d . . .
H44A H 0.3695 0.7666 0.0443 0.032 Uiso 1 1 calc R . .
C45 C 0.2718(3) 0.80244(10) 0.0894(2) 0.0233(7) Uani 1 1 d . . .
H45A H 0.2677 0.8299 0.0525 0.028 Uiso 1 1 calc R . .
C46 C 0.2145(2) 0.80025(10) 0.1485(2) 0.0184(6) Uani 1 1 d . . .
C1S C -0.5602(3) 1.32306(12) -0.0596(2) 0.0289(7) Uani 1 1 d . . .
H1SA H -0.6269 1.3081 -0.1037 0.035 Uiso 1 1 calc R . .
C2S C -0.4887(3) 1.30150(11) 0.0286(2) 0.0266(7) Uani 1 1 d . . .
H2SA H -0.5071 1.2718 0.0453 0.032 Uiso 1 1 calc R . .
C3S C -0.3909(3) 1.32317(12) 0.0923(2) 0.0280(7) Uani 1 1 d . . .
H3SA H -0.3421 1.3084 0.1525 0.034 Uiso 1 1 calc R . .
C4S C -0.3642(3) 1.36675(11) 0.0679(2) 0.0257(7) Uani 1 1 d . . .
H4SA H -0.2969 1.3816 0.1113 0.031 Uiso 1 1 calc R . .
C5S C -0.4359(3) 1.38832(11) -0.0195(2) 0.0233(7) Uani 1 1 d . . .
H5SA H -0.4179 1.4181 -0.0358 0.028 Uiso 1 1 calc R . .
C6S C -0.5334(3) 1.36684(11) -0.0831(2) 0.0271(7) Uani 1 1 d . . .
H6SA H -0.5823 1.3819 -0.1430 0.032 Uiso 1 1 calc R . .
P2 P -0.68662(7) 1.18107(3) -0.07193(6) 0.01907(16) Uani 1 1 d . . .
P1 P -0.76624(7) 0.99192(3) -0.27950(5) 0.01850(16) Uani 1 1 d . . .
F1 F -0.64149(16) 1.00031(8) -0.19743(15) 0.0395(5) Uani 1 1 d . . .
F7 F -0.80620(15) 1.16894(6) -0.07955(14) 0.0297(4) Uani 1 1 d . . .
F2 F -0.8006(2) 1.04018(7) -0.24926(15) 0.0472(6) Uani 1 1 d . . .
F3 F -0.89008(15) 0.98361(7) -0.36203(13) 0.0311(4) Uani 1 1 d . . .
F8 F -0.56695(16) 1.19246(7) -0.06383(15) 0.0357(5) Uani 1 1 d . . .
F9 F -0.63639(16) 1.13597(7) -0.00275(13) 0.0301(4) Uani 1 1 d . . .
F10 F -0.71354(16) 1.14932(6) -0.16779(13) 0.0274(4) Uani 1 1 d . . .
F11 F -0.73753(19) 1.22551(6) -0.14136(15) 0.0395(5) Uani 1 1 d . . .
F4 F -0.73075(18) 0.94379(7) -0.31109(16) 0.0421(5) Uani 1 1 d . . .
F12 F -0.65985(17) 1.21213(7) 0.02462(14) 0.0342(5) Uani 1 1 d . . .
F5 F -0.79209(18) 0.96490(8) -0.19987(14) 0.0421(5) Uani 1 1 d . . .
F6 F -0.7408(2) 1.01860(8) -0.36055(15) 0.0521(7) Uani 1 1 d . . .
N1S N -0.6845(3) 1.33760(11) -0.3499(2) 0.0372(7) Uani 1 1 d . . .
C7S C -0.8488(3) 1.32815(17) -0.3075(3) 0.0508(11) Uani 1 1 d . . .
H7S1 H -0.8499 1.3546 -0.2666 0.076 Uiso 1 1 calc R . .
H7S2 H -0.8407 1.2990 -0.2708 0.076 Uiso 1 1 calc R . .
H7S3 H -0.9183 1.3274 -0.3689 0.076 Uiso 1 1 calc R . .
C8S C -0.7566(3) 1.33323(12) -0.3312(2) 0.0287(7) Uani 1 1 d . . .

loop_
_atom_site_aniso_label
_atom_site_aniso_U_11
_atom_site_aniso_U_22
_atom_site_aniso_U_33
_atom_site_aniso_U_23
_atom_site_aniso_U_13
_atom_site_aniso_U_12
Hg1 0.01429(5) 0.01567(5) 0.01165(5) -0.00005(4) 0.00654(4) 0.00002(5)
N1 0.0137(11) 0.0123(12) 0.0154(11) 0.0020(9) 0.0064(9) -0.0005(9)
N2 0.0165(12) 0.0105(11) 0.0141(11) -0.0015(8) 0.0078(9) 0.0002(9)
N3 0.0124(12) 0.0149(12) 0.0133(11) 0.0012(9) 0.0031(9) 0.0010(9)
N4 0.0145(12) 0.0173(12) 0.0170(12) 0.0015(9) 0.0034(10) -0.0011(10)
N5 0.0182(13) 0.0176(12) 0.0130(11) -0.0002(9) 0.0079(10) -0.0032(10)
N6 0.0181(13) 0.0170(12) 0.0148(11) -0.0029(9) 0.0067(10) -0.0027(10)
N7 0.0149(12) 0.0178(12) 0.0112(11) -0.0004(9) 0.0031(9) -0.0019(10)
N8 0.0192(13) 0.0148(12) 0.0161(12) -0.0017(9) 0.0050(10) -0.0020(10)
C1 0.0121(13) 0.0124(12) 0.0149(12) 0.0001(11) 0.0039(10) -0.0002(11)
C2 0.0207(15) 0.0205(15) 0.0214(14) 0.0021(12) 0.0134(12) 0.0025(12)
C3 0.0228(15) 0.0182(15) 0.0176(13) -0.0005(11) 0.0130(12) -0.0003(12)
C4 0.0132(14) 0.0172(14) 0.0136(13) -0.0015(10) 0.0030(11) 0.0011(11)
C5 0.0106(13) 0.0162(14) 0.0103(12) 0.0011(10) -0.0001(10) 0.0004(10)
C6 0.0157(15) 0.0208(15) 0.0165(13) 0.0034(11) 0.0065(11) -0.0006(11)
C7 0.0151(15) 0.0165(14) 0.0226(15) 0.0050(11) 0.0036(12) -0.0012(11)
C8 0.0111(14) 0.0165(14) 0.0184(14) 0.0005(11) 0.0001(11) 0.0011(11)
C9 0.0175(15) 0.0138(14) 0.0291(16) -0.0026(12) 0.0045(13) -0.0008(12)
C10 0.0165(15) 0.0201(16) 0.0312(17) -0.0118(13) 0.0042(13) 0.0009(12)
C11 0.0155(15) 0.0269(16) 0.0193(14) -0.0059(12) 0.0053(12) 0.0017(12)
C12 0.0165(15) 0.0193(15) 0.0181(14) 0.0009(11) 0.0054(12) 0.0010(12)
C13 0.0105(13) 0.0146(14) 0.0145(13) 0.0000(10) 0.0004(11) 0.0028(11)
C14 0.0133(14) 0.0191(14) 0.0195(14) 0.0046(11) 0.0047(12) -0.0013(11)
C15 0.0107(13) 0.0181(14) 0.0141(13) 0.0023(11) 0.0009(11) -0.0023(11)
C16 0.0157(15) 0.0231(16) 0.0234(15) 0.0012(12) 0.0084(12) 0.0013(12)
C17 0.0197(16) 0.0195(15) 0.0291(16) 0.0025(12) 0.0074(13) 0.0043(12)
C18 0.0163(15) 0.0199(15) 0.0182(14) 0.0031(11) 0.0015(12) -0.0026(12)
C19 0.0213(16) 0.0211(16) 0.0287(17) 0.0087(13) 0.0035(14) -0.0008(13)
C20 0.0214(16) 0.0274(17) 0.0254(16) 0.0129(13) 0.0013(13) -0.0064(13)
C21 0.0220(17) 0.041(2) 0.0244(16) 0.0102(14) 0.0110(14) -0.0022(15)
C22 0.0203(16) 0.0291(17) 0.0219(15) 0.0035(13) 0.0080(13) -0.0001(13)
C23 0.0154(15) 0.0224(15) 0.0146(14) 0.0017(11) 0.0024(11) -0.0033(12)
C24 0.0196(14) 0.0137(13) 0.0098(12) 0.0026(11) 0.0050(10) 0.0020(12)
C25 0.0288(18) 0.0294(17) 0.0230(16) -0.0075(13) 0.0184(14) -0.0088(14)
C26 0.0271(17) 0.0312(18) 0.0305(17) -0.0081(14) 0.0212(14) -0.0083(15)
C27 0.0191(15) 0.0204(15) 0.0121(13) -0.0007(11) 0.0032(11) -0.0030(12)
C28 0.0113(14) 0.0212(15) 0.0108(12) -0.0026(11) 0.0000(11) -0.0035(11)
C29 0.0164(15) 0.0242(15) 0.0113(13) -0.0049(11) 0.0042(11) -0.0037(12)
C30 0.0188(15) 0.0188(15) 0.0192(14) -0.0036(11) 0.0057(12) 0.0000(11)
C31 0.0135(14) 0.0177(15) 0.0162(13) -0.0004(11) 0.0013(11) -0.0013(11)
C32 0.0198(16) 0.0180(15) 0.0243(15) 0.0015(12) 0.0070(13) 0.0014(12)
C33 0.0229(17) 0.0224(16) 0.0277(16) 0.0071(13) 0.0113(14) -0.0037(13)
C34 0.0222(16) 0.0293(16) 0.0242(15) 0.0037(14) 0.0134(13) 0.0004(14)
C35 0.0220(16) 0.0233(16) 0.0188(14) -0.0007(12) 0.0101(13) -0.0006(12)
C36 0.0137(14) 0.0186(14) 0.0136(13) -0.0011(11) 0.0032(11) -0.0018(11)
C37 0.0168(15) 0.0207(15) 0.0169(14) -0.0068(11) 0.0040(12) -0.0037(12)
C38 0.0170(14) 0.0156(14) 0.0146(13) -0.0059(11) 0.0032(11) -0.0055(11)
C39 0.0286(18) 0.0235(16) 0.0186(14) -0.0006(12) 0.0101(13) -0.0036(13)
C40 0.0295(17) 0.0160(14) 0.0187(14) 0.0023(11) 0.0076(13) -0.0017(13)
C41 0.0166(15) 0.0172(14) 0.0139(13) -0.0012(11) 0.0001(11) -0.0033(11)
C42 0.0235(17) 0.0199(16) 0.0250(16) 0.0022(12) 0.0069(13) 0.0023(13)
C43 0.0249(17) 0.0176(15) 0.0334(18) -0.0007(13) 0.0108(14) 0.0018(13)
C44 0.0302(18) 0.0238(17) 0.0324(17) -0.0032(13) 0.0196(15) -0.0010(14)
C45 0.0314(18) 0.0152(15) 0.0257(16) 0.0011(12) 0.0150(14) -0.0047(13)
C46 0.0206(15) 0.0165(14) 0.0167(13) -0.0045(11) 0.0069(12) -0.0058(12)
C1S 0.0214(17) 0.0339(19) 0.0249(16) -0.0061(14) 0.0045(14) -0.0072(14)
C2S 0.0321(19) 0.0207(16) 0.0281(17) -0.0012(13) 0.0145(15) -0.0039(14)
C3S 0.0241(18) 0.0295(18) 0.0255(16) 0.0003(13) 0.0067(14) 0.0056(14)
C4S 0.0171(16) 0.0288(17) 0.0291(17) -0.0063(13) 0.0085(13) -0.0036(13)
C5S 0.0239(17) 0.0223(16) 0.0267(16) -0.0024(12) 0.0139(14) -0.0035(13)
C6S 0.0306(19) 0.0267(17) 0.0207(15) -0.0014(13) 0.0085(14) -0.0012(14)
P2 0.0197(4) 0.0187(4) 0.0201(4) -0.0018(3) 0.0101(3) -0.0036(3)
P1 0.0222(4) 0.0203(4) 0.0145(3) -0.0009(3) 0.0095(3) -0.0036(3)
F1 0.0234(11) 0.0511(13) 0.0349(11) -0.0163(10) 0.0049(9) -0.0099(9)
F7 0.0227(10) 0.0264(10) 0.0431(11) -0.0073(8) 0.0175(9) -0.0052(8)
F2 0.0594(15) 0.0364(12) 0.0342(11) -0.0113(10) 0.0104(11) 0.0141(11)
F3 0.0241(10) 0.0390(11) 0.0221(9) 0.0001(8) 0.0031(8) -0.0013(8)
F8 0.0282(11) 0.0436(12) 0.0433(12) -0.0104(9) 0.0232(10) -0.0133(9)
F9 0.0353(11) 0.0318(11) 0.0253(9) 0.0095(8) 0.0156(9) 0.0093(9)
F10 0.0335(11) 0.0285(10) 0.0207(9) -0.0043(7) 0.0126(8) -0.0024(8)
F11 0.0520(14) 0.0185(10) 0.0436(12) 0.0072(8) 0.0175(11) 0.0013(9)
F4 0.0351(12) 0.0332(12) 0.0501(13) -0.0160(10) 0.0120(10) 0.0043(9)
F12 0.0364(12) 0.0358(11) 0.0348(11) -0.0184(9) 0.0198(9) -0.0096(9)
F5 0.0442(13) 0.0590(15) 0.0248(10) 0.0159(10) 0.0170(10) -0.0092(11)
F6 0.0751(18) 0.0599(15) 0.0323(11) -0.0072(10) 0.0338(12) -0.0391(13)
N1S 0.0364(18) 0.0367(18) 0.0355(17) -0.0047(13) 0.0135(15) -0.0019(14)
C7S 0.029(2) 0.076(3) 0.047(2) -0.002(2) 0.0163(19) 0.006(2)
C8S 0.0281(19) 0.0274(18) 0.0246(17) -0.0055(13) 0.0063(14) 0.0040(14)

loop_
_atom_type_symbol
_atom_type_description
_atom_type_scat_dispersion_real
_atom_type_scat_dispersion_imag
_atom_type_scat_source
C C 0.0033 0.0016 'International Tables Vol C Tables 4.2.6.8 and 6.1.1.4'
H H 0.0000 0.0000 'International Tables Vol C Tables 4.2.6.8 and 6.1.1.4'
N N 0.0061 0.0033 'International Tables Vol C Tables 4.2.6.8 and 6.1.1.4'
F F 0.0171 0.0103 'International Tables Vol C Tables 4.2.6.8 and 6.1.1.4'
Hg Hg -2.3894 9.2266 'International Tables Vol C Tables 4.2.6.8 and 6.1.1.4'
P P 0.1023 0.0942 'International Tables Vol C Tables 4.2.6.8 and 6.1.1.4'

loop_
_geom_angle_atom_site_label_1
_geom_angle_atom_site_label_2
_geom_angle_atom_site_label_3
_geom_angle
_geom_angle_site_symmetry_1
_geom_angle_site_symmetry_3
_geom_angle_publ_flag
C1 Hg1 C24 173.10(10) . . ?
C1 N1 C2 110.8(2) . . ?
C1 N1 C14 123.5(2) . . ?
C2 N1 C14 125.7(2) . . ?
C1 N2 C3 110.2(2) . . ?
C1 N2 C4 123.3(2) . . ?
C3 N2 C4 126.4(2) . . ?
C5 N3 C13 117.7(2) . . ?
C15 N4 C23 117.6(3) . . ?
C24 N5 C25 110.1(2) . . ?
C24 N5 C27 123.9(2) . . ?
C25 N5 C27 126.0(2) . . ?
C24 N6 C26 110.1(2) . . ?
C24 N6 C37 124.5(2) . . ?
C26 N6 C37 125.4(3) . . ?
C28 N7 C36 117.9(2) . . ?
C38 N8 C46 117.9(2) . . ?
N1 C1 N2 105.5(2) . . ?
N1 C1 Hg1 128.34(19) . . ?
N2 C1 Hg1 126.2(2) . . ?
C3 C2 N1 106.6(2) . . ?
C2 C3 N2 106.9(2) . . ?
N2 C4 C5 109.6(2) . . ?
N3 C5 C6 124.3(3) . . ?
N3 C5 C4 115.7(2) . . ?
C6 C5 C4 120.0(2) . . ?
C7 C6 C5 118.7(3) . . ?
C6 C7 C8 119.3(3) . . ?
C7 C8 C13 118.3(3) . . ?
C7 C8 C9 123.1(3) . . ?
C13 C8 C9 118.6(3) . . ?
C10 C9 C8 120.5(3) . . ?
C9 C10 C11 120.6(3) . . ?
C12 C11 C10 120.7(3) . . ?
C11 C12 C13 120.0(3) . . ?
N3 C13 C12 118.7(3) . . ?
N3 C13 C8 121.7(3) . . ?
C12 C13 C8 119.6(3) . . ?
N1 C14 C15 111.7(2) . . ?
N4 C15 C16 124.1(3) . . ?
N4 C15 C14 116.1(3) . . ?
C16 C15 C14 119.8(3) . . ?
C17 C16 C15 118.8(3) . . ?
C16 C17 C18 119.3(3) . . ?
C17 C18 C23 118.6(3) . . ?
C17 C18 C19 122.9(3) . . ?
C23 C18 C19 118.6(3) . . ?
C20 C19 C18 120.6(3) . . ?
C19 C20 C21 120.9(3) . . ?
C22 C21 C20 120.2(3) . . ?
C21 C22 C23 120.2(3) . . ?
N4 C23 C22 118.8(3) . . ?
N4 C23 C18 121.7(3) . . ?
C22 C23 C18 119.5(3) . . ?
N6 C24 N5 106.0(2) . . ?
N6 C24 Hg1 125.26(19) . . ?
N5 C24 Hg1 128.3(2) . . ?
C26 C25 N5 107.1(3) . . ?
C25 C26 N6 106.7(3) . . ?
N5 C27 C28 111.2(2) . . ?
N7 C28 C29 123.8(3) . . ?
N7 C28 C27 116.1(3) . . ?
C29 C28 C27 120.1(3) . . ?
C30 C29 C28 118.9(3) . . ?
C29 C30 C31 119.5(3) . . ?
C30 C31 C32 123.4(3) . . ?
C30 C31 C36 117.8(3) . . ?
C32 C31 C36 118.8(3) . . ?
C33 C32 C31 120.9(3) . . ?
C32 C33 C34 120.0(3) . . ?
C35 C34 C33 120.7(3) . . ?
C34 C35 C36 120.3(3) . . ?
N7 C36 C35 118.7(3) . . ?
N7 C36 C31 122.0(3) . . ?
C35 C36 C31 119.3(3) . . ?
N6 C37 C38 109.7(2) . . ?
N8 C38 C39 123.7(3) . . ?
N8 C38 C37 115.9(3) . . ?
C39 C38 C37 120.3(3) . . ?
C40 C39 C38 118.3(3) . . ?
C39 C40 C41 120.3(3) . . ?
C40 C41 C46 117.7(3) . . ?
C40 C41 C42 123.8(3) . . ?
C46 C41 C42 118.5(3) . . ?
C43 C42 C41 120.6(3) . . ?
C42 C43 C44 120.3(3) . . ?
C45 C44 C43 120.7(3) . . ?
C44 C45 C46 120.1(3) . . ?
N8 C46 C41 122.2(3) . . ?
N8 C46 C45 118.1(3) . . ?
C41 C46 C45 119.7(3) . . ?
C2S C1S C6S 119.7(3) . . ?
C3S C2S C1S 120.1(3) . . ?
C2S C3S C4S 119.9(3) . . ?
C5S C4S C3S 119.8(3) . . ?
C6S C5S C4S 120.4(3) . . ?
C5S C6S C1S 120.0(3) . . ?
F11 P2 F8 90.64(12) . . ?
F11 P2 F12 90.45(11) . . ?
F8 P2 F12 90.41(11) . . ?
F11 P2 F7 90.09(12) . . ?
F8 P2 F7 179.23(12) . . ?
F12 P2 F7 89.81(11) . . ?
F11 P2 F10 90.28(11) . . ?
F8 P2 F10 89.95(11) . . ?
F12 P2 F10 179.19(11) . . ?
F7 P2 F10 89.82(10) . . ?
F11 P2 F9 179.41(13) . . ?
F8 P2 F9 89.78(11) . . ?
F12 P2 F9 89.98(11) . . ?
F7 P2 F9 89.49(11) . . ?
F10 P2 F9 89.30(10) . . ?
F2 P1 F5 90.98(13) . . ?
F2 P1 F3 90.88(12) . . ?
F5 P1 F3 90.50(11) . . ?
F2 P1 F1 89.35(12) . . ?
F5 P1 F1 90.00(12) . . ?
F3 P1 F1 179.46(12) . . ?
F2 P1 F4 178.99(14) . . ?
F5 P1 F4 90.01(13) . . ?
F3 P1 F4 89.30(11) . . ?
F1 P1 F4 90.47(12) . . ?
F2 P1 F6 89.58(13) . . ?
F5 P1 F6 179.31(13) . . ?
F3 P1 F6 89.09(12) . . ?
F1 P1 F6 90.41(12) . . ?
F4 P1 F6 89.43(13) . . ?
N1S C8S C7S 179.4(4) . . ?

loop_
_geom_bond_atom_site_label_1
_geom_bond_atom_site_label_2
_geom_bond_distance
_geom_bond_site_symmetry_2
_geom_bond_publ_flag
Hg1 C1 2.063(3) . ?
Hg1 C24 2.068(3) . ?
N1 C1 1.338(4) . ?
N1 C2 1.378(3) . ?
N1 C14 1.478(3) . ?
N2 C1 1.350(3) . ?
N2 C3 1.379(4) . ?
N2 C4 1.477(4) . ?
N3 C5 1.321(3) . ?
N3 C13 1.378(4) . ?
N4 C15 1.321(4) . ?
N4 C23 1.379(4) . ?
N5 C24 1.347(3) . ?
N5 C25 1.379(4) . ?
N5 C27 1.467(4) . ?
N6 C24 1.347(4) . ?
N6 C26 1.383(4) . ?
N6 C37 1.475(3) . ?
N7 C28 1.320(4) . ?
N7 C36 1.377(4) . ?
N8 C38 1.322(4) . ?
N8 C46 1.376(4) . ?
C2 C3 1.344(4) . ?
C4 C5 1.513(4) . ?
C5 C6 1.415(4) . ?
C6 C7 1.368(4) . ?
C7 C8 1.415(4) . ?
C8 C13 1.422(4) . ?
C8 C9 1.423(4) . ?
C9 C10 1.364(4) . ?
C10 C11 1.410(4) . ?
C11 C12 1.370(4) . ?
C12 C13 1.415(4) . ?
C14 C15 1.523(4) . ?
C15 C16 1.411(4) . ?
C16 C17 1.369(4) . ?
C17 C18 1.404(4) . ?
C18 C23 1.415(4) . ?
C18 C19 1.431(4) . ?
C19 C20 1.353(5) . ?
C20 C21 1.409(5) . ?
C21 C22 1.376(4) . ?
C22 C23 1.417(4) . ?
C25 C26 1.348(4) . ?
C27 C28 1.513(4) . ?
C28 C29 1.415(4) . ?
C29 C30 1.373(4) . ?
C30 C31 1.409(4) . ?
C31 C32 1.413(4) . ?
C31 C36 1.425(4) . ?
C32 C33 1.371(4) . ?
C33 C34 1.408(4) . ?
C34 C35 1.371(4) . ?
C35 C36 1.411(4) . ?
C37 C38 1.517(4) . ?
C38 C39 1.415(4) . ?
C39 C40 1.366(4) . ?
C40 C41 1.407(4) . ?
C41 C46 1.411(4) . ?
C41 C42 1.424(4) . ?
C42 C43 1.367(5) . ?
C43 C44 1.406(4) . ?
C44 C45 1.366(4) . ?
C45 C46 1.417(4) . ?
C1S C2S 1.390(5) . ?
C1S C6S 1.395(5) . ?
C2S C3S 1.383(5) . ?
C3S C4S 1.394(5) . ?
C4S C5S 1.384(4) . ?
C5S C6S 1.378(4) . ?
P2 F11 1.595(2) . ?
P2 F8 1.597(2) . ?
P2 F12 1.6027(19) . ?
P2 F7 1.603(2) . ?
P2 F10 1.6049(18) . ?
P2 F9 1.6075(19) . ?
P1 F2 1.589(2) . ?
P1 F5 1.592(2) . ?
P1 F3 1.592(2) . ?
P1 F1 1.599(2) . ?
P1 F4 1.600(2) . ?
P1 F6 1.603(2) . ?
N1S C8S 1.134(4) . ?
C7S C8S 1.447(5) . ?

loop_
_geom_torsion_atom_site_label_1
_geom_torsion_atom_site_label_2
_geom_torsion_atom_site_label_3
_geom_torsion_atom_site_label_4
_geom_torsion
_geom_torsion_site_symmetry_1
_geom_torsion_site_symmetry_2
_geom_torsion_site_symmetry_3
_geom_torsion_site_symmetry_4
_geom_torsion_publ_flag
C2 N1 C1 N2 0.6(3) . . . . ?
C14 N1 C1 N2 179.6(2) . . . . ?
C2 N1 C1 Hg1 -179.2(2) . . . . ?
C14 N1 C1 Hg1 -0.2(4) . . . . ?
C3 N2 C1 N1 -1.1(3) . . . . ?
C4 N2 C1 N1 -178.3(2) . . . . ?
C3 N2 C1 Hg1 178.7(2) . . . . ?
C4 N2 C1 Hg1 1.4(4) . . . . ?
C24 Hg1 C1 N1 -170.7(8) . . . . ?
C24 Hg1 C1 N2 9.6(10) . . . . ?
C1 N1 C2 C3 0.1(3) . . . . ?
C14 N1 C2 C3 -178.9(3) . . . . ?
N1 C2 C3 N2 -0.8(3) . . . . ?
C1 N2 C3 C2 1.2(3) . . . . ?
C4 N2 C3 C2 178.3(2) . . . . ?
C1 N2 C4 C5 66.5(3) . . . . ?
C3 N2 C4 C5 -110.3(3) . . . . ?
C13 N3 C5 C6 2.2(4) . . . . ?
C13 N3 C5 C4 178.6(2) . . . . ?
N2 C4 C5 N3 -96.7(3) . . . . ?
N2 C4 C5 C6 79.8(3) . . . . ?
N3 C5 C6 C7 -0.2(4) . . . . ?
C4 C5 C6 C7 -176.4(3) . . . . ?
C5 C6 C7 C8 -1.6(4) . . . . ?
C6 C7 C8 C13 1.3(4) . . . . ?
C6 C7 C8 C9 -177.2(3) . . . . ?
C7 C8 C9 C10 178.4(3) . . . . ?
C13 C8 C9 C10 -0.1(4) . . . . ?
C8 C9 C10 C11 0.2(4) . . . . ?
C9 C10 C11 C12 0.2(5) . . . . ?
C10 C11 C12 C13 -0.8(4) . . . . ?
C5 N3 C13 C12 177.3(2) . . . . ?
C5 N3 C13 C8 -2.5(4) . . . . ?
C11 C12 C13 N3 -179.0(3) . . . . ?
C11 C12 C13 C8 0.8(4) . . . . ?
C7 C8 C13 N3 0.8(4) . . . . ?
C9 C8 C13 N3 179.4(3) . . . . ?
C7 C8 C13 C12 -179.0(3) . . . . ?
C9 C8 C13 C12 -0.4(4) . . . . ?
C1 N1 C14 C15 63.4(3) . . . . ?
C2 N1 C14 C15 -117.8(3) . . . . ?
C23 N4 C15 C16 1.3(4) . . . . ?
C23 N4 C15 C14 -178.0(2) . . . . ?
N1 C14 C15 N4 -86.6(3) . . . . ?
N1 C14 C15 C16 94.0(3) . . . . ?
N4 C15 C16 C17 -1.4(4) . . . . ?
C14 C15 C16 C17 177.9(3) . . . . ?
C15 C16 C17 C18 -0.1(4) . . . . ?
C16 C17 C18 C23 1.6(4) . . . . ?
C16 C17 C18 C19 -179.7(3) . . . . ?
C17 C18 C19 C20 -178.9(3) . . . . ?
C23 C18 C19 C20 -0.2(4) . . . . ?
C18 C19 C20 C21 -0.6(5) . . . . ?
C19 C20 C21 C22 0.7(5) . . . . ?
C20 C21 C22 C23 0.1(5) . . . . ?
C15 N4 C23 C22 178.9(3) . . . . ?
C15 N4 C23 C18 0.3(4) . . . . ?
C21 C22 C23 N4 -179.5(3) . . . . ?
C21 C22 C23 C18 -0.8(4) . . . . ?
C17 C18 C23 N4 -1.7(4) . . . . ?
C19 C18 C23 N4 179.5(3) . . . . ?
C17 C18 C23 C22 179.7(3) . . . . ?
C19 C18 C23 C22 0.9(4) . . . . ?
C26 N6 C24 N5 0.8(3) . . . . ?
C37 N6 C24 N5 -178.7(2) . . . . ?
C26 N6 C24 Hg1 -172.1(2) . . . . ?
C37 N6 C24 Hg1 8.3(4) . . . . ?
C25 N5 C24 N6 -1.5(3) . . . . ?
C27 N5 C24 N6 -179.7(2) . . . . ?
C25 N5 C24 Hg1 171.1(2) . . . . ?
C27 N5 C24 Hg1 -7.0(4) . . . . ?
C1 Hg1 C24 N6 25.0(10) . . . . ?
C1 Hg1 C24 N5 -146.4(8) . . . . ?
C24 N5 C25 C26 1.7(4) . . . . ?
C27 N5 C25 C26 179.8(3) . . . . ?
N5 C25 C26 N6 -1.1(4) . . . . ?
C24 N6 C26 C25 0.2(4) . . . . ?
C37 N6 C26 C25 179.7(3) . . . . ?
C24 N5 C27 C28 70.9(3) . . . . ?
C25 N5 C27 C28 -106.9(3) . . . . ?
C36 N7 C28 C29 1.8(4) . . . . ?
C36 N7 C28 C27 -179.5(2) . . . . ?
N5 C27 C28 N7 -82.6(3) . . . . ?
N5 C27 C28 C29 96.2(3) . . . . ?
N7 C28 C29 C30 -2.3(4) . . . . ?
C27 C28 C29 C30 179.1(3) . . . . ?
C28 C29 C30 C31 0.5(4) . . . . ?
C29 C30 C31 C32 -179.1(3) . . . . ?
C29 C30 C31 C36 1.4(4) . . . . ?
C30 C31 C32 C33 -177.6(3) . . . . ?
C36 C31 C32 C33 1.9(4) . . . . ?
C31 C32 C33 C34 -1.8(5) . . . . ?
C32 C33 C34 C35 0.3(5) . . . . ?
C33 C34 C35 C36 1.1(5) . . . . ?
C28 N7 C36 C35 179.4(3) . . . . ?
C28 N7 C36 C31 0.4(4) . . . . ?
C34 C35 C36 N7 180.0(3) . . . . ?
C34 C35 C36 C31 -0.9(4) . . . . ?
C30 C31 C36 N7 -1.9(4) . . . . ?
C32 C31 C36 N7 178.5(3) . . . . ?
C30 C31 C36 C35 179.0(3) . . . . ?
C32 C31 C36 C35 -0.5(4) . . . . ?
C24 N6 C37 C38 57.5(4) . . . . ?
C26 N6 C37 C38 -122.0(3) . . . . ?
C46 N8 C38 C39 1.0(4) . . . . ?
C46 N8 C38 C37 177.2(2) . . . . ?
N6 C37 C38 N8 -101.5(3) . . . . ?
N6 C37 C38 C39 74.9(3) . . . . ?
N8 C38 C39 C40 0.4(4) . . . . ?
C37 C38 C39 C40 -175.7(3) . . . . ?
C38 C39 C40 C41 -1.5(4) . . . . ?
C39 C40 C41 C46 1.1(4) . . . . ?
C39 C40 C41 C42 -178.6(3) . . . . ?
C40 C41 C42 C43 179.1(3) . . . . ?
C46 C41 C42 C43 -0.7(4) . . . . ?
C41 C42 C43 C44 0.4(5) . . . . ?
C42 C43 C44 C45 0.6(5) . . . . ?
C43 C44 C45 C46 -1.3(5) . . . . ?
C38 N8 C46 C41 -1.3(4) . . . . ?
C38 N8 C46 C45 178.7(3) . . . . ?
C40 C41 C46 N8 0.3(4) . . . . ?
C42 C41 C46 N8 -180.0(3) . . . . ?
C40 C41 C46 C45 -179.8(3) . . . . ?
C42 C41 C46 C45 0.0(4) . . . . ?
C44 C45 C46 N8 -179.0(3) . . . . ?
C44 C45 C46 C41 1.0(4) . . . . ?
C6S C1S C2S C3S -0.7(5) . . . . ?
C1S C2S C3S C4S 0.2(5) . . . . ?
C2S C3S C4S C5S 0.4(5) . . . . ?
C3S C4S C5S C6S -0.4(5) . . . . ?
C4S C5S C6S C1S -0.1(5) . . . . ?
C2S C1S C6S C5S 0.7(5) . . . . ?
